data_7236544
loop_
_publ_author_name
'Wu, Pengyan'
'Jiang, Min'
'Li, Yang'
'Liu, Yanhong'
'Wang, Jian'

_publ_section_title
;
 Highly efficient photocatalytic hydrogen production from pure water via a
 photoactive metal--organic framework and its PDMS@MOF
;
_journal_issue 17
_journal_name_full 'Journal of Materials Chemistry A'
_journal_page_first 7833
_journal_paper_doi 10.1039/C7TA01070B
_journal_volume 5
_journal_year 2017
_chemical_formula_sum 'C72 H60 N6 O20 Zn4'
_chemical_formula_weight 1590.74
_chemical_name_systematic Zn-PDA2
_space_group_IT_number 14
_space_group_name_Hall '-P 2yn'
_space_group_name_H-M_alt 'P 1 21/n 1'
_symmetry_cell_setting monoclinic
_symmetry_space_group_name_H-M 'P 1 21/n 1'
_atom_sites_solution_hydrogens geom
_atom_sites_solution_primary direct
_atom_sites_solution_secondary difmap
_audit_creation_method SHELXL-97
_audit_update_record
;
2017-01-16 deposited with the CCDC.
2017-03-21 downloaded from the CCDC.
;
_cell_angle_alpha 90.00
_cell_angle_beta 94.001(2)
_cell_angle_gamma 90.00
_cell_formula_units_Z 4
_cell_length_a 14.7811(5)
_cell_length_b 38.2896(13)
_cell_length_c 16.6609(6)
_cell_measurement_reflns_used 66401
_cell_measurement_temperature 296(2)
_cell_measurement_theta_max 27.9867
_cell_measurement_theta_min 0.990328
_cell_volume 9406.5(6)
_computing_cell_refinement 'Bruker SMART'
_computing_data_collection 'Bruker SMART'
_computing_data_reduction 'Bruker SAINT'
_computing_molecular_graphics 'Bruker SHELXTL'
_computing_publication_material 'Bruker SHELXTL'
_computing_structure_refinement 'Bruker SHELXTL'
_computing_structure_solution 'Bruker SHELXTL'
_diffrn_ambient_temperature 296(2)
_diffrn_measured_fraction_theta_full 0.999
_diffrn_measured_fraction_theta_max 0.999
_diffrn_measurement_device_type 'CCD area detector'
_diffrn_measurement_method 'phi and omega scans'
_diffrn_radiation_monochromator graphite
_diffrn_radiation_source 'fine-focus sealed tube'
_diffrn_radiation_type MoK\a
_diffrn_radiation_wavelength 0.71073
_diffrn_reflns_av_R_equivalents 0.0880
_diffrn_reflns_av_sigmaI/netI 0.0653
_diffrn_reflns_limit_h_max 17
_diffrn_reflns_limit_h_min -17
_diffrn_reflns_limit_k_max 44
_diffrn_reflns_limit_k_min -45
_diffrn_reflns_limit_l_max 19
_diffrn_reflns_limit_l_min -19
_diffrn_reflns_number 124736
_diffrn_reflns_theta_full 25.00
_diffrn_reflns_theta_max 25.00
_diffrn_reflns_theta_min 1.34
_exptl_absorpt_coefficient_mu 1.066
_exptl_absorpt_correction_T_max 0.7993
_exptl_absorpt_correction_T_min 0.7764
_exptl_crystal_colour colorless
_exptl_crystal_density_diffrn 1.123
_exptl_crystal_density_method 'not measured'
_exptl_crystal_description block
_exptl_crystal_F_000 3256
_exptl_crystal_size_max 0.25
_exptl_crystal_size_mid 0.23
_exptl_crystal_size_min 0.22
_refine_diff_density_max 0.842
_refine_diff_density_min -1.040
_refine_diff_density_rms 0.159
_refine_ls_extinction_method none
_refine_ls_goodness_of_fit_ref 0.963
_refine_ls_hydrogen_treatment mixed
_refine_ls_matrix_type full
_refine_ls_number_parameters 912
_refine_ls_number_reflns 16565
_refine_ls_number_restraints 44
_refine_ls_restrained_S_all 0.968
_refine_ls_R_factor_all 0.0967
_refine_ls_R_factor_gt 0.0733
_refine_ls_shift/su_max 0.055
_refine_ls_shift/su_mean 0.001
_refine_ls_structure_factor_coef Fsqd
_refine_ls_weighting_details 'calc w=1/[\s^2^(Fo^2^)+(0.1352P)^2^+32.3960P] where P=(Fo^2^+2Fc^2^)/3'
_refine_ls_weighting_scheme calc
_refine_ls_wR_factor_gt 0.2149
_refine_ls_wR_factor_ref 0.2288
_reflns_number_gt 12205
_reflns_number_total 16565
_reflns_threshold_expression >2sigma(I)
_cod_data_source_file c7ta01070b2.cif
_cod_data_source_block Zn-PDA2
_cod_depositor_comments
;
The following automatic conversions were performed:

data item '_symmetry_cell_setting' value 'Monoclinic' was changed to
'monoclinic' in accordance with the
/home/saulius/struct/COD-crude-data/automatic-downloads/DataCite-retrospective/RSC/depositions/lib/dictionaries/cif_core.dic
dictionary named 'cif_core.dic' version 2.4.2 last updated on
2011-04-26.

Automatic conversion script
Id: cif_fix_values 6909 2019-04-08 15:41:33Z antanas 
;
_cod_original_sg_symbol_H-M 'P2(1)/n  '
_cod_database_code 7236544

loop_
_symmetry_equiv_pos_as_xyz
'x, y, z'
'-x+1/2, y+1/2, -z+1/2'
'-x, -y, -z'
'x-1/2, -y-1/2, z-1/2'

loop_
_atom_site_label
_atom_site_type_symbol
_atom_site_fract_x
_atom_site_fract_y
_atom_site_fract_z
_atom_site_U_iso_or_equiv
_atom_site_adp_type
_atom_site_occupancy
_atom_site_symmetry_multiplicity
_atom_site_calc_flag
_atom_site_refinement_flags
_atom_site_disorder_assembly
_atom_site_disorder_group
Zn1 Zn -0.13992(4) 0.362315(13) 0.71501(3) 0.03068(13) Uani 1 1 d . . .
Zn2 Zn 0.02888(4) 0.385973(14) 0.60628(3) 0.03509(14) Uani 1 1 d . . .
Zn3 Zn -0.11998(4) 0.329715(14) 0.54386(3) 0.03086(13) Uani 1 1 d . . .
Zn4 Zn 0.01733(4) 0.310118(14) 0.68652(3) 0.03209(13) Uani 1 1 d . . .
O20 O -0.0548(2) 0.34764(8) 0.63929(17) 0.0321(7) Uani 1 1 d . . .
O6 O 0.2340(2) 0.14767(10) 1.1761(2) 0.0486(10) Uani 1 1 d . . .
O12 O 0.1219(3) 0.59143(9) 0.2398(2) 0.0463(9) Uani 1 1 d . . .
O4 O 0.1341(2) 0.32367(9) 0.7365(2) 0.0481(10) Uani 1 1 d . . .
O11 O 0.0393(3) 0.57361(9) 0.3394(2) 0.0499(10) Uani 1 1 d . . .
O8 O -0.1331(3) 0.33193(9) 0.8115(2) 0.0483(10) Uani 1 1 d . . .
O10 O -0.1077(3) 0.34852(10) 0.4382(2) 0.0494(10) Uani 1 1 d . A .
O2 O 0.5310(2) 0.23084(9) 1.1179(2) 0.0440(9) Uani 1 1 d . . .
O3 O 0.1241(3) 0.38014(9) 0.7062(2) 0.0508(10) Uani 1 1 d . A .
O9 O -0.0558(3) 0.39711(9) 0.4973(2) 0.0513(10) Uani 1 1 d . A .
O7 O -0.0376(3) 0.28917(9) 0.7813(2) 0.0472(9) Uani 1 1 d . . .
O1 O 0.4090(2) 0.22077(9) 1.0336(2) 0.0428(9) Uani 1 1 d . . .
C2 C 0.4213(3) 0.28579(13) 0.9642(3) 0.0370(12) Uani 1 1 d . A .
H2A H 0.3713 0.2719 0.9495 0.044 Uiso 1 1 calc R . .
O5 O 0.2497(2) 0.17352(10) 1.0571(2) 0.0453(9) Uani 1 1 d . . .
C35 C -0.1649(3) 0.25436(14) 1.2004(3) 0.0396(12) Uani 1 1 d . . .
C11 C 0.2901(3) 0.33359(12) 0.8328(3) 0.0351(11) Uani 1 1 d . A .
H11A H 0.2601 0.3124 0.8376 0.042 Uiso 1 1 calc R . .
C13 C 0.4754(3) 0.23918(13) 1.0600(3) 0.0363(12) Uani 1 1 d . A .
C46 C -0.0146(4) 0.41783(14) 0.2063(3) 0.0476(14) Uani 1 1 d . . .
C32 C -0.0486(3) 0.24861(14) 1.0136(3) 0.0396(12) Uani 1 1 d . . .
N2 N -0.1141(3) 0.24468(13) 1.1337(2) 0.0486(12) Uani 1 1 d . . .
C30 C -0.0996(3) 0.28802(14) 0.9085(3) 0.0392(12) Uani 1 1 d . . .
C51 C 0.0345(4) 0.50590(13) 0.2818(3) 0.0427(13) Uani 1 1 d . . .
H51A H 0.0243 0.5088 0.3359 0.051 Uiso 1 1 calc R . .
C31 C -0.0404(3) 0.26178(13) 0.9375(3) 0.0396(12) Uani 1 1 d . A .
H31A H 0.0041 0.2533 0.9058 0.047 Uiso 1 1 calc R . .
C7 C 0.4193(4) 0.37146(14) 0.8655(3) 0.0476(14) Uani 1 1 d . A .
C48 C 0.0627(4) 0.49730(14) 0.1167(3) 0.0504(15) Uani 1 1 d . . .
H48A H 0.0718 0.4946 0.0624 0.060 Uiso 1 1 calc R . .
C12 C 0.3741(3) 0.33922(13) 0.8739(3) 0.0365(12) Uani 1 1 d . A .
C10 C 0.2518(4) 0.35997(14) 0.7846(3) 0.0414(13) Uani 1 1 d . . .
C42 C -0.0302(4) 0.42795(13) 0.3480(3) 0.0418(13) Uani 1 1 d . . .
H42A H -0.0264 0.4426 0.3926 0.050 Uiso 1 1 calc R . .
C21 C 0.0021(3) 0.22324(14) 1.0640(3) 0.0413(13) Uani 1 1 d . . .
C27 C -0.1180(3) 0.26153(14) 1.0591(3) 0.0426(13) Uani 1 1 d . A .
C26 C -0.0410(3) 0.22166(15) 1.1377(3) 0.0462(14) Uani 1 1 d . . .
C8 C 0.3822(4) 0.39731(15) 0.8171(4) 0.0593(17) Uani 1 1 d . . .
H8A H 0.4130 0.4182 0.8109 0.071 Uiso 1 1 calc R A .
C50 C 0.0633(4) 0.53357(12) 0.2366(3) 0.0396(12) Uani 1 1 d . . .
C23 C 0.1156(3) 0.18375(14) 1.1208(3) 0.0421(13) Uani 1 1 d . . .
C15 C 0.5682(4) 0.39743(15) 0.9151(4) 0.0552(16) Uani 1 1 d . A .
C22 C 0.0800(3) 0.20404(14) 1.0566(3) 0.0415(13) Uani 1 1 d . . .
H22A H 0.1089 0.2046 1.0088 0.050 Uiso 1 1 calc R . .
C41 C -0.0093(4) 0.44027(13) 0.2728(3) 0.0444(13) Uani 1 1 d . . .
N1 N 0.5005(3) 0.37024(12) 0.9111(3) 0.0546(13) Uani 1 1 d . . .
N3 N 0.0128(4) 0.43579(11) 0.1393(2) 0.0508(13) Uani 1 1 d . . .
C1 C 0.4303(3) 0.31832(13) 0.9296(3) 0.0372(12) Uani 1 1 d . . .
C6 C 0.5094(4) 0.33841(14) 0.9512(3) 0.0456(14) Uani 1 1 d . A .
C5 C 0.5757(4) 0.32628(15) 1.0073(4) 0.0566(16) Uani 1 1 d . . .
H5A H 0.6275 0.3394 1.0205 0.068 Uiso 1 1 calc R A .
C29 C -0.1656(4) 0.30063(15) 0.9565(3) 0.0509(15) Uani 1 1 d . A .
H29A H -0.2037 0.3184 0.9366 0.061 Uiso 1 1 calc R . .
C52 C 0.0213(4) 0.47366(13) 0.2446(3) 0.0423(13) Uani 1 1 d . . .
C28 C -0.1767(4) 0.28792(15) 1.0316(3) 0.0528(15) Uani 1 1 d . . .
H28A H -0.2213 0.2965 1.0630 0.063 Uiso 1 1 calc R A .
C44 C -0.0635(4) 0.37149(15) 0.2871(3) 0.0549(16) Uani 1 1 d . . .
H44A H -0.0833 0.3486 0.2927 0.066 Uiso 1 1 calc R . .
C25 C -0.0087(4) 0.20049(17) 1.2016(3) 0.0598(17) Uani 1 1 d . . .
H25A H -0.0387 0.1988 1.2487 0.072 Uiso 1 1 calc R . .
C40 C -0.2569(3) 0.24817(15) 1.1972(3) 0.0436(13) Uani 1 1 d . . .
H40A H -0.2853 0.2375 1.1522 0.052 Uiso 1 1 calc R . .
C4 C 0.5632(4) 0.29457(15) 1.0428(3) 0.0498(15) Uani 1 1 d . A .
H4A H 0.6061 0.2866 1.0821 0.060 Uiso 1 1 calc R . .
C24 C 0.0701(3) 0.18217(16) 1.1912(3) 0.0518(15) Uani 1 1 d . . .
H24A H 0.0938 0.1681 1.2331 0.062 Uiso 1 1 calc R . .
C45 C -0.0415(5) 0.38274(14) 0.2126(3) 0.0602(18) Uani 1 1 d . . .
H45A H -0.0443 0.3679 0.1684 0.072 Uiso 1 1 calc R . .
C47 C 0.0351(4) 0.46956(14) 0.1621(3) 0.0458(14) Uani 1 1 d . . .
C3 C 0.4880(3) 0.27397(13) 1.0215(3) 0.0399(12) Uani 1 1 d . . .
C55 C 0.0247(5) 0.41985(14) 0.0627(3) 0.0522(16) Uani 1 1 d . . .
C43 C -0.0570(4) 0.39335(14) 0.3552(3) 0.0479(14) Uani 1 1 d . A .
C54 C 0.0747(4) 0.56891(12) 0.2756(3) 0.0375(12) Uani 1 1 d . . .
C9 C 0.2983(4) 0.39187(14) 0.7776(3) 0.0521(15) Uani 1 1 d . A .
H9A H 0.2718 0.4096 0.7458 0.063 Uiso 1 1 calc R . .
C14 C 0.1628(3) 0.35478(14) 0.7389(3) 0.0389(12) Uani 1 1 d . A .
C60 C -0.0453(5) 0.40285(15) 0.0223(3) 0.0605(18) Uani 1 1 d . . .
H60A H -0.1010 0.4021 0.0450 0.073 Uiso 1 1 calc R . .
C33 C 0.2063(3) 0.16699(13) 1.1172(3) 0.0412(13) Uani 1 1 d . . .
C49 C 0.0761(4) 0.52905(14) 0.1545(3) 0.0454(14) Uani 1 1 d . . .
H49A H 0.0942 0.5481 0.1248 0.054 Uiso 1 1 calc R . .
C34 C -0.0885(3) 0.30431(13) 0.8276(3) 0.0378(12) Uani 1 1 d . A .
C39 C -0.3069(4) 0.25769(16) 1.2604(4) 0.0562(16) Uani 1 1 d . . .
H39A H -0.3694 0.2542 1.2576 0.067 Uiso 1 1 calc R . .
C59 C -0.0374(6) 0.38653(17) -0.0514(4) 0.074(2) Uani 1 1 d . . .
H59A H -0.0859 0.3750 -0.0782 0.088 Uiso 1 1 calc R . .
C53 C -0.0735(4) 0.37896(13) 0.4359(3) 0.0404(13) Uani 1 1 d . . .
C36 C -0.1209(4) 0.26956(16) 1.2677(3) 0.0550(16) Uani 1 1 d . . .
H36A H -0.0588 0.2736 1.2705 0.066 Uiso 1 1 calc R . .
C56 C 0.1071(5) 0.42139(19) 0.0309(4) 0.073(2) Uani 1 1 d . . .
H56A H 0.1559 0.4323 0.0589 0.087 Uiso 1 1 calc R . .
C38 C -0.2629(5) 0.27253(17) 1.3281(4) 0.0679(19) Uani 1 1 d . . .
H38A H -0.2955 0.2784 1.3719 0.081 Uiso 1 1 calc R . .
C37 C -0.1726(5) 0.27846(17) 1.3307(4) 0.0657(19) Uani 1 1 d . . .
H37A H -0.1443 0.2889 1.3762 0.079 Uiso 1 1 calc R . .
C16 C 0.5458(6) 0.4290(2) 0.9411(7) 0.104(3) Uani 1 1 d . . .
H16A H 0.4880 0.4335 0.9574 0.125 Uiso 1 1 calc R A .
C58 C 0.0462(7) 0.3884(2) -0.0826(4) 0.093(3) Uani 1 1 d . . .
H58A H 0.0546 0.3772 -0.1310 0.111 Uiso 1 1 calc R . .
C57 C 0.1171(7) 0.4061(3) -0.0453(5) 0.105(3) Uani 1 1 d . . .
H57A H 0.1716 0.4081 -0.0696 0.126 Uiso 1 1 calc R . .
O100 O 0.0916(3) 0.34452(11) 0.5383(3) 0.0632(11) Uiso 1 1 d D A 1
C206 C 0.2549(6) 0.3459(2) 0.5608(6) 0.101(3) Uiso 1 1 d . A 2
H20E H 0.2433 0.3616 0.6038 0.152 Uiso 1 1 calc R A 2
H20F H 0.2919 0.3574 0.5237 0.152 Uiso 1 1 calc R A 2
H20G H 0.2860 0.3256 0.5824 0.152 Uiso 1 1 calc R A 2
O2W O 0.1151(3) 0.42298(13) 0.5625(3) 0.0798(15) Uani 1 1 d . A .
N100 N 0.1712(4) 0.31278(18) 0.4554(4) 0.092(2) Uani 1 1 d D A .
C102 C 0.1681(5) 0.33529(19) 0.5185(4) 0.075(2) Uani 1 1 d D . .
C20 C 0.6509(5) 0.3915(2) 0.8863(5) 0.088(3) Uani 1 1 d . . .
H20A H 0.6641 0.3695 0.8666 0.106 Uiso 1 1 calc R A .
N200 N 0.1597(6) 0.2965(2) 1.1070(5) 0.150(4) Uani 1 1 d D . .
C19 C 0.7145(5) 0.4171(3) 0.8859(6) 0.105(3) Uani 1 1 d . A .
H19A H 0.7704 0.4130 0.8653 0.126 Uiso 1 1 calc R . .
C101 C 0.0827(5) 0.3013(2) 0.4062(5) 0.104(3) Uani 1 1 d D . .
H10B H 0.0313 0.3118 0.4290 0.156 Uiso 1 1 calc R A .
H10C H 0.0773 0.2764 0.4079 0.156 Uiso 1 1 calc R . .
H10D H 0.0850 0.3088 0.3514 0.156 Uiso 1 1 calc R . .
C100 C 0.2615(6) 0.2990(3) 0.4248(6) 0.156(5) Uani 1 1 d D . .
H10E H 0.3116 0.3077 0.4588 0.234 Uiso 1 1 calc R A .
H10F H 0.2670 0.3068 0.3706 0.234 Uiso 1 1 calc R . .
H10G H 0.2617 0.2739 0.4261 0.234 Uiso 1 1 calc R . .
C18 C 0.6941(6) 0.4491(3) 0.9167(8) 0.127(4) Uani 1 1 d . . .
H18A H 0.7377 0.4666 0.9190 0.152 Uiso 1 1 calc R A .
C202 C 0.1816(9) 0.2781(3) 1.1808(6) 0.196(6) Uani 1 1 d D . .
C201 C 0.0775(8) 0.3223(3) 1.0947(9) 0.195(7) Uani 1 1 d D . .
H20H H 0.0507 0.3257 1.1450 0.293 Uiso 1 1 calc R . .
H20I H 0.0331 0.3127 1.0560 0.293 Uiso 1 1 calc R . .
H20J H 0.0983 0.3444 1.0755 0.293 Uiso 1 1 calc R . .
C17 C 0.6130(8) 0.4554(3) 0.9431(8) 0.142(5) Uani 1 1 d . A .
H17A H 0.6001 0.4774 0.9631 0.171 Uiso 1 1 calc R . .
O200 O 0.1278(11) 0.2878(5) 1.2297(6) 0.323(9) Uani 1 1 d D . .
C200 C 0.2078(9) 0.2891(5) 1.0294(7) 0.215(8) Uani 1 1 d D . .
H20K H 0.2564 0.2728 1.0410 0.323 Uiso 1 1 calc R . .
H20L H 0.2318 0.3104 1.0096 0.323 Uiso 1 1 calc R . .
H20M H 0.1651 0.2793 0.9895 0.323 Uiso 1 1 calc R . .
O4W O 0.0843(17) 0.4890(3) 0.5271(10) 0.190(9) Uani 0.50 1 d P . .
O300 O 0.1947(14) 0.4022(4) 0.4175(9) 0.383(11) Uani 1 1 d D . .
C302 C 0.2168(19) 0.4271(4) 0.3734(8) 0.342(9) Uani 1 1 d DU . .
N300 N 0.2314(10) 0.4159(4) 0.2945(7) 0.62(3) Uani 1 1 d D . .
C301 C 0.222(3) 0.3767(4) 0.2622(16) 0.71(5) Uiso 1 1 d D . .
H30A H 0.2037 0.3618 0.3043 1.064 Uiso 1 1 calc R . .
H30B H 0.2798 0.3690 0.2454 1.064 Uiso 1 1 calc R . .
H30C H 0.1779 0.3758 0.2173 1.064 Uiso 1 1 calc R . .
C300 C 0.2646(14) 0.4425(6) 0.2277(11) 0.67(3) Uani 1 1 d D . .
H30D H 0.2751 0.4651 0.2515 1.009 Uiso 1 1 calc R . .
H30E H 0.2187 0.4442 0.1842 1.009 Uiso 1 1 calc R . .
H30F H 0.3198 0.4339 0.2076 1.009 Uiso 1 1 calc R . .
O7W O -0.629(3) 0.3781(10) 1.110(2) 0.346(18) Uiso 0.50 1 d P . .
O6W O 0.3482(17) 0.4440(7) 0.0645(15) 0.226(10) Uiso 0.50 1 d P . .
C205 C 0.2632(11) 0.2547(5) 1.1852(15) 0.313(12) Uani 1 1 d . . .
H20N H 0.2675 0.2427 1.2359 0.470 Uiso 1 1 calc R . .
H20O H 0.3168 0.2685 1.1804 0.470 Uiso 1 1 calc R . .
H20P H 0.2575 0.2380 1.1422 0.470 Uiso 1 1 calc R . .
C207 C 0.239(2) 0.4655(5) 0.3910(15) 0.432(10) Uani 1 1 d DU . .
H20B H 0.2282 0.4706 0.4460 0.648 Uiso 1 1 calc R . .
H20C H 0.2003 0.4800 0.3561 0.648 Uiso 1 1 calc R . .
H20D H 0.3010 0.4700 0.3820 0.648 Uiso 1 1 calc R . .
O10W O 0.1932(13) 0.5419(4) 0.4859(11) 0.165(7) Uani 0.50 1 d P . .
O9W O -0.276(2) 0.4037(9) 0.173(2) 0.568(10) Uani 1 1 d U . .

loop_
_atom_site_aniso_label
_atom_site_aniso_U_11
_atom_site_aniso_U_22
_atom_site_aniso_U_33
_atom_site_aniso_U_23
_atom_site_aniso_U_13
_atom_site_aniso_U_12
Zn1 0.0378(3) 0.0269(3) 0.0266(2) 0.0009(2) -0.0034(2) -0.0055(2)
Zn2 0.0412(3) 0.0319(3) 0.0317(3) 0.0032(2) -0.0009(2) -0.0073(2)
Zn3 0.0365(3) 0.0297(3) 0.0257(2) 0.0018(2) -0.0023(2) -0.0042(2)
Zn4 0.0356(3) 0.0315(3) 0.0281(3) 0.0010(2) -0.0057(2) -0.0022(2)
O20 0.0409(17) 0.0311(17) 0.0237(15) 0.0004(13) -0.0015(13) -0.0066(14)
O6 0.0326(18) 0.058(2) 0.055(2) 0.0180(18) -0.0018(16) 0.0063(17)
O12 0.059(2) 0.0348(19) 0.045(2) -0.0036(16) 0.0029(17) -0.0112(17)
O4 0.050(2) 0.041(2) 0.050(2) 0.0070(16) -0.0207(17) -0.0107(17)
O11 0.083(3) 0.0283(18) 0.0388(19) -0.0018(15) 0.0094(18) -0.0043(18)
O8 0.070(2) 0.040(2) 0.0354(18) 0.0122(15) 0.0041(17) 0.0023(18)
O10 0.071(2) 0.046(2) 0.0307(17) 0.0089(16) -0.0002(17) -0.0119(19)
O2 0.048(2) 0.040(2) 0.0422(19) 0.0071(16) -0.0097(16) -0.0030(16)
O3 0.053(2) 0.042(2) 0.054(2) 0.0055(17) -0.0246(18) -0.0026(17)
O9 0.087(3) 0.039(2) 0.0275(17) 0.0032(15) -0.0003(18) -0.001(2)
O7 0.060(2) 0.044(2) 0.0381(18) 0.0120(16) 0.0120(17) 0.0052(18)
O1 0.0424(19) 0.0340(18) 0.050(2) 0.0051(15) -0.0133(16) 0.0000(15)
C2 0.030(2) 0.039(3) 0.041(3) 0.002(2) -0.007(2) -0.007(2)
O5 0.0335(17) 0.062(2) 0.0399(19) 0.0074(17) -0.0041(15) 0.0095(17)
C35 0.038(3) 0.045(3) 0.036(2) 0.010(2) 0.006(2) -0.002(2)
C11 0.035(2) 0.032(3) 0.037(2) 0.003(2) -0.005(2) -0.005(2)
C13 0.036(2) 0.035(3) 0.038(3) -0.003(2) 0.005(2) 0.004(2)
C46 0.078(4) 0.038(3) 0.027(2) 0.004(2) 0.008(2) -0.014(3)
C32 0.037(3) 0.046(3) 0.035(2) 0.014(2) 0.003(2) 0.005(2)
N2 0.048(2) 0.067(3) 0.032(2) 0.023(2) 0.0107(19) 0.013(2)
C30 0.038(3) 0.046(3) 0.033(2) 0.013(2) -0.001(2) 0.002(2)
C51 0.063(3) 0.032(3) 0.033(2) -0.009(2) 0.003(2) -0.008(2)
C31 0.037(3) 0.045(3) 0.037(3) 0.006(2) 0.006(2) 0.001(2)
C7 0.046(3) 0.042(3) 0.053(3) 0.012(2) -0.010(2) -0.010(2)
C48 0.084(4) 0.040(3) 0.029(2) -0.004(2) 0.014(3) -0.015(3)
C12 0.030(2) 0.038(3) 0.040(3) 0.002(2) -0.005(2) -0.004(2)
C10 0.043(3) 0.043(3) 0.037(3) 0.004(2) -0.008(2) -0.008(2)
C42 0.065(3) 0.033(3) 0.027(2) -0.003(2) 0.002(2) -0.007(2)
C21 0.032(2) 0.053(3) 0.039(3) 0.013(2) 0.005(2) -0.001(2)
C27 0.037(3) 0.055(3) 0.035(3) 0.018(2) 0.002(2) 0.002(2)
C26 0.038(3) 0.060(3) 0.040(3) 0.019(2) 0.005(2) 0.011(3)
C8 0.055(3) 0.043(3) 0.076(4) 0.021(3) -0.023(3) -0.025(3)
C50 0.057(3) 0.028(2) 0.034(2) -0.001(2) 0.006(2) -0.010(2)
C23 0.029(2) 0.053(3) 0.044(3) 0.016(2) -0.001(2) 0.005(2)
C15 0.052(3) 0.041(3) 0.070(4) 0.009(3) -0.016(3) -0.024(3)
C22 0.034(3) 0.048(3) 0.043(3) 0.013(2) 0.004(2) 0.003(2)
C41 0.072(4) 0.032(3) 0.030(2) -0.001(2) 0.010(2) -0.009(3)
N1 0.036(2) 0.049(3) 0.075(3) 0.021(2) -0.026(2) -0.022(2)
N3 0.092(3) 0.033(2) 0.028(2) -0.0061(18) 0.012(2) -0.020(2)
C1 0.033(2) 0.035(3) 0.041(3) 0.006(2) -0.014(2) -0.008(2)
C6 0.039(3) 0.039(3) 0.056(3) 0.010(2) -0.012(2) -0.011(2)
C5 0.039(3) 0.049(3) 0.078(4) 0.017(3) -0.025(3) -0.018(3)
C29 0.052(3) 0.050(3) 0.051(3) 0.025(3) 0.002(3) 0.021(3)
C52 0.063(3) 0.035(3) 0.028(2) -0.001(2) 0.001(2) -0.007(2)
C28 0.052(3) 0.062(4) 0.046(3) 0.024(3) 0.015(2) 0.018(3)
C44 0.091(4) 0.036(3) 0.038(3) -0.002(2) 0.006(3) -0.027(3)
C25 0.051(3) 0.084(4) 0.045(3) 0.036(3) 0.009(3) 0.019(3)
C40 0.035(3) 0.054(3) 0.042(3) 0.001(2) 0.004(2) -0.003(2)
C4 0.036(3) 0.052(3) 0.060(3) 0.017(3) -0.016(2) -0.003(2)
C24 0.035(3) 0.068(4) 0.052(3) 0.033(3) 0.003(2) 0.018(3)
C45 0.110(5) 0.033(3) 0.038(3) -0.006(2) 0.008(3) -0.025(3)
C47 0.074(4) 0.037(3) 0.026(2) -0.002(2) 0.004(2) -0.009(3)
C3 0.042(3) 0.037(3) 0.040(3) 0.009(2) -0.006(2) 0.002(2)
C55 0.093(4) 0.035(3) 0.029(3) -0.004(2) 0.011(3) -0.011(3)
C43 0.077(4) 0.035(3) 0.033(3) 0.003(2) 0.008(3) -0.012(3)
C54 0.054(3) 0.027(2) 0.030(2) -0.0001(19) -0.008(2) -0.007(2)
C9 0.051(3) 0.041(3) 0.061(3) 0.017(3) -0.021(3) -0.006(3)
C14 0.042(3) 0.043(3) 0.030(2) 0.005(2) -0.006(2) -0.006(2)
C60 0.098(5) 0.049(3) 0.034(3) -0.007(3) 0.001(3) -0.015(3)
C33 0.034(3) 0.042(3) 0.046(3) 0.005(2) -0.008(2) 0.003(2)
C49 0.063(3) 0.039(3) 0.035(3) 0.002(2) 0.008(2) -0.014(3)
C34 0.042(3) 0.039(3) 0.031(2) 0.010(2) -0.005(2) -0.005(2)
C39 0.048(3) 0.061(4) 0.061(4) -0.010(3) 0.016(3) -0.007(3)
C59 0.123(6) 0.058(4) 0.039(3) -0.010(3) -0.003(4) -0.006(4)
C53 0.058(3) 0.033(3) 0.030(2) 0.006(2) 0.002(2) -0.001(2)
C36 0.059(3) 0.058(4) 0.046(3) 0.008(3) -0.008(3) -0.004(3)
C56 0.088(5) 0.078(5) 0.054(4) -0.006(3) 0.018(3) -0.013(4)
C38 0.098(5) 0.062(4) 0.047(3) -0.002(3) 0.027(3) 0.008(4)
C37 0.089(5) 0.061(4) 0.046(3) -0.006(3) -0.010(3) -0.007(4)
C16 0.064(5) 0.066(5) 0.179(9) -0.020(6) -0.011(5) -0.011(4)
C58 0.145(8) 0.091(6) 0.043(4) -0.025(4) 0.013(4) 0.005(5)
C57 0.126(7) 0.120(7) 0.073(5) -0.035(5) 0.034(5) -0.007(6)
O2W 0.071(3) 0.082(3) 0.087(3) 0.024(3) 0.009(3) -0.026(3)
N100 0.076(4) 0.118(5) 0.085(4) 0.007(4) 0.031(3) 0.036(4)
C102 0.072(4) 0.087(5) 0.069(4) 0.017(4) 0.029(3) 0.016(4)
C20 0.065(4) 0.090(5) 0.111(6) -0.017(5) 0.016(4) -0.032(4)
N200 0.138(7) 0.148(8) 0.175(8) -0.068(6) 0.085(6) -0.046(6)
C19 0.062(4) 0.114(7) 0.140(8) -0.009(6) 0.014(5) -0.042(5)
C101 0.117(7) 0.095(6) 0.105(6) -0.013(5) 0.038(6) -0.013(6)
C100 0.123(8) 0.236(13) 0.112(8) 0.001(8) 0.034(6) 0.091(8)
C18 0.075(5) 0.092(6) 0.215(12) -0.002(7) 0.016(6) -0.053(5)
C202 0.266(16) 0.190(12) 0.137(10) -0.085(9) 0.059(11) -0.126(11)
C201 0.210(16) 0.117(10) 0.261(19) -0.015(11) 0.035(15) 0.012(11)
C17 0.115(8) 0.068(6) 0.244(14) -0.028(7) 0.007(9) -0.037(6)
O200 0.43(2) 0.43(2) 0.119(7) -0.079(10) 0.101(10) -0.014(18)
C200 0.130(11) 0.34(2) 0.184(14) -0.028(15) 0.035(11) -0.006(14)
O4W 0.39(3) 0.060(8) 0.133(11) 0.019(7) 0.094(15) 0.026(11)
O300 0.38(2) 0.37(2) 0.40(2) 0.182(18) 0.059(19) -0.053(19)
C302 0.335(12) 0.344(12) 0.347(12) 0.007(8) 0.018(8) 0.004(8)
N300 0.173(12) 1.35(8) 0.34(3) 0.16(4) -0.010(16) 0.35(2)
C300 0.155(18) 1.44(8) 0.42(3) 0.63(4) 0.005(18) -0.04(3)
C205 0.163(13) 0.284(19) 0.48(3) -0.19(2) -0.084(17) 0.124(13)
C207 0.429(12) 0.431(12) 0.435(13) 0.001(8) 0.023(8) 0.001(8)
O10W 0.218(17) 0.083(9) 0.191(16) -0.017(10) -0.012(14) 0.052(10)
O9W 0.560(12) 0.576(12) 0.567(13) -0.003(8) 0.036(8) 0.001(8)

loop_
_atom_type_symbol
_atom_type_description
_atom_type_scat_dispersion_real
_atom_type_scat_dispersion_imag
_atom_type_scat_source
C C 0.0033 0.0016 'International Tables Vol C Tables 4.2.6.8 and 6.1.1.4'
H H 0.0000 0.0000 'International Tables Vol C Tables 4.2.6.8 and 6.1.1.4'
N N 0.0061 0.0033 'International Tables Vol C Tables 4.2.6.8 and 6.1.1.4'
O O 0.0106 0.0060 'International Tables Vol C Tables 4.2.6.8 and 6.1.1.4'
Zn Zn 0.2839 1.4301 'International Tables Vol C Tables 4.2.6.8 and 6.1.1.4'

loop_
_geom_angle_atom_site_label_1
_geom_angle_atom_site_label_2
_geom_angle_atom_site_label_3
_geom_angle
_geom_angle_site_symmetry_1
_geom_angle_site_symmetry_3
O20 Zn1 O12 116.29(15) . 3_566
O20 Zn1 O6 111.97(14) . 4_565
O12 Zn1 O6 114.06(16) 3_566 4_565
O20 Zn1 O8 111.18(14) . .
O12 Zn1 O8 102.96(15) 3_566 .
O6 Zn1 O8 98.45(16) 4_565 .
O20 Zn1 Zn4 35.69(9) . .
O12 Zn1 Zn4 124.06(11) 3_566 .
O6 Zn1 Zn4 121.52(11) 4_565 .
O8 Zn1 Zn4 75.60(11) . .
O20 Zn1 Zn3 35.29(9) . .
O12 Zn1 Zn3 134.14(11) 3_566 .
O6 Zn1 Zn3 76.74(11) 4_565 .
O8 Zn1 Zn3 119.98(11) . .
Zn4 Zn1 Zn3 59.405(16) . .
O20 Zn2 O2W 174.79(17) . .
O20 Zn2 O11 95.56(14) . 3_566
O2W Zn2 O11 88.47(18) . 3_566
O20 Zn2 O3 95.49(13) . .
O2W Zn2 O3 87.58(17) . .
O11 Zn2 O3 92.97(15) 3_566 .
O20 Zn2 O9 92.40(13) . .
O2W Zn2 O9 84.50(17) . .
O11 Zn2 O9 87.09(14) 3_566 .
O3 Zn2 O9 172.07(15) . .
O20 Zn2 O100 84.48(15) . .
O2W Zn2 O100 91.17(19) . .
O11 Zn2 O100 174.24(15) 3_566 .
O3 Zn2 O100 92.75(15) . .
O9 Zn2 O100 87.16(15) . .
O10 Zn3 O20 123.27(14) . .
O10 Zn3 O5 106.48(16) . 4_565
O20 Zn3 O5 111.61(14) . 4_565
O10 Zn3 O1 104.52(16) . 4_565
O20 Zn3 O1 108.59(13) . 4_565
O5 Zn3 O1 99.63(15) 4_565 4_565
O10 Zn3 Zn4 133.83(12) . .
O20 Zn3 Zn4 36.18(9) . .
O5 Zn3 Zn4 119.56(10) 4_565 .
O1 Zn3 Zn4 72.43(10) 4_565 .
O10 Zn3 Zn1 134.62(11) . .
O20 Zn3 Zn1 35.28(10) . .
O5 Zn3 Zn1 76.56(10) 4_565 .
O1 Zn3 Zn1 119.85(10) 4_565 .
Zn4 Zn3 Zn1 60.000(17) . .
O20 Zn4 O4 115.36(14) . .
O20 Zn4 O2 115.82(13) . 4_565
O4 Zn4 O2 109.95(15) . 4_565
O20 Zn4 O7 112.31(14) . .
O4 Zn4 O7 99.59(16) . .
O2 Zn4 O7 101.80(15) 4_565 .
O20 Zn4 Zn3 36.23(9) . .
O4 Zn4 Zn3 141.28(11) . .
O2 Zn4 Zn3 80.52(10) 4_565 .
O7 Zn4 Zn3 115.02(11) . .
O20 Zn4 Zn1 35.73(9) . .
O4 Zn4 Zn1 114.42(11) . .
O2 Zn4 Zn1 135.07(10) 4_565 .
O7 Zn4 Zn1 77.82(11) . .
Zn3 Zn4 Zn1 60.595(16) . .
Zn4 O20 Zn1 108.58(14) . .
Zn4 O20 Zn3 107.60(15) . .
Zn1 O20 Zn3 109.44(15) . .
Zn4 O20 Zn2 108.73(15) . .
Zn1 O20 Zn2 113.99(15) . .
Zn3 O20 Zn2 108.33(14) . .
C33 O6 Zn1 127.8(3) . 4_666
C54 O12 Zn1 120.0(3) . 3_566
C14 O4 Zn4 123.6(3) . .
C54 O11 Zn2 136.9(3) . 3_566
C34 O8 Zn1 131.3(3) . .
C53 O10 Zn3 115.7(3) . .
C13 O2 Zn4 124.0(3) . 4_666
C14 O3 Zn2 133.8(3) . .
C53 O9 Zn2 130.5(3) . .
C34 O7 Zn4 126.5(3) . .
C13 O1 Zn3 132.8(3) . 4_666
C1 C2 C3 119.5(4) . .
C33 O5 Zn3 129.9(3) . 4_666
C40 C35 C36 120.6(5) . .
C40 C35 N2 119.7(5) . .
C36 C35 N2 119.7(5) . .
C10 C11 C12 119.1(4) . .
O1 C13 O2 125.0(5) . .
O1 C13 C3 117.7(4) . .
O2 C13 C3 117.3(4) . .
N3 C46 C41 109.1(4) . .
N3 C46 C45 129.0(5) . .
C41 C46 C45 121.8(5) . .
C31 C32 C27 118.8(5) . .
C31 C32 C21 134.4(5) . .
C27 C32 C21 106.8(4) . .
C26 N2 C27 108.6(4) . .
C26 N2 C35 125.0(4) . .
C27 N2 C35 125.4(4) . .
C29 C30 C31 119.9(4) . .
C29 C30 C34 119.7(4) . .
C31 C30 C34 120.3(5) . .
C50 C51 C52 118.5(5) . .
C32 C31 C30 119.2(5) . .
C8 C7 N1 130.4(5) . .
C8 C7 C12 121.1(5) . .
N1 C7 C12 108.4(4) . .
C49 C48 C47 117.8(5) . .
C11 C12 C7 119.9(4) . .
C11 C12 C1 133.2(5) . .
C7 C12 C1 107.0(4) . .
C11 C10 C9 119.8(5) . .
C11 C10 C14 120.7(5) . .
C9 C10 C14 119.5(4) . .
C43 C42 C41 118.8(4) . .
C22 C21 C26 118.8(5) . .
C22 C21 C32 134.7(5) . .
C26 C21 C32 106.4(4) . .
C28 C27 N2 128.0(5) . .
C28 C27 C32 122.7(5) . .
N2 C27 C32 109.3(4) . .
N2 C26 C25 128.9(5) . .
N2 C26 C21 108.9(4) . .
C25 C26 C21 122.2(5) . .
C7 C8 C9 118.8(5) . .
C51 C50 C49 120.2(4) . .
C51 C50 C54 118.8(4) . .
C49 C50 C54 120.8(4) . .
C22 C23 C24 119.4(5) . .
C22 C23 C33 120.1(5) . .
C24 C23 C33 120.2(4) . .
C16 C15 C20 121.0(6) . .
C16 C15 N1 118.7(6) . .
C20 C15 N1 120.0(6) . .
C21 C22 C23 120.1(5) . .
C42 C41 C46 120.0(5) . .
C42 C41 C52 133.3(5) . .
C46 C41 C52 106.7(4) . .
C7 N1 C6 110.1(4) . .
C7 N1 C15 125.2(5) . .
C6 N1 C15 124.6(4) . .
C47 N3 C46 108.5(4) . .
C47 N3 C55 126.9(4) . .
C46 N3 C55 124.2(4) . .
C2 C1 C6 118.8(4) . .
C2 C1 C12 134.3(4) . .
C6 C1 C12 106.8(4) . .
C5 C6 N1 131.0(5) . .
C5 C6 C1 121.2(5) . .
N1 C6 C1 107.7(4) . .
C4 C5 C6 118.6(5) . .
C28 C29 C30 122.6(5) . .
C51 C52 C47 120.5(5) . .
C51 C52 C41 132.8(5) . .
C47 C52 C41 106.7(4) . .
C29 C28 C27 116.7(5) . .
C45 C44 C43 122.3(5) . .
C24 C25 C26 116.5(5) . .
C39 C40 C35 120.5(5) . .
C5 C4 C3 121.5(5) . .
C25 C24 C23 122.9(5) . .
C44 C45 C46 116.9(5) . .
N3 C47 C48 130.0(4) . .
N3 C47 C52 108.9(4) . .
C48 C47 C52 121.0(5) . .
C4 C3 C2 120.3(5) . .
C4 C3 C13 121.2(4) . .
C2 C3 C13 118.5(4) . .
C60 C55 C56 119.9(6) . .
C60 C55 N3 120.4(6) . .
C56 C55 N3 119.7(6) . .
C42 C43 C44 120.1(5) . .
C42 C43 C53 119.7(4) . .
C44 C43 C53 120.1(5) . .
O11 C54 O12 125.5(4) . .
O11 C54 C50 117.6(4) . .
O12 C54 C50 116.9(4) . .
C8 C9 C10 121.2(5) . .
O3 C14 O4 125.7(5) . .
O3 C14 C10 119.1(5) . .
O4 C14 C10 115.2(4) . .
C55 C60 C59 123.0(7) . .
O5 C33 O6 125.3(5) . .
O5 C33 C23 117.3(4) . .
O6 C33 C23 117.4(5) . .
C48 C49 C50 122.0(5) . .
O7 C34 O8 125.5(4) . .
O7 C34 C30 117.7(4) . .
O8 C34 C30 116.7(5) . .
C40 C39 C38 118.9(6) . .
C58 C59 C60 116.3(7) . .
O9 C53 O10 123.1(4) . .
O9 C53 C43 119.7(5) . .
O10 C53 C43 117.2(4) . .
C37 C36 C35 117.7(6) . .
C55 C56 C57 118.9(7) . .
C37 C38 C39 120.1(6) . .
C38 C37 C36 122.1(6) . .
C15 C16 C17 117.7(8) . .
C57 C58 C59 122.5(7) . .
C58 C57 C56 119.3(8) . .
C102 O100 Zn2 139.8(4) . .
C102 N100 C100 123.0(7) . .
C102 N100 C101 120.8(6) . .
C100 N100 C101 116.2(6) . .
O100 C102 N100 117.6(6) . .
O100 C102 C206 124.6(7) . .
N100 C102 C206 117.8(6) . .
C19 C20 C15 121.2(8) . .
C202 N200 C200 122.4(9) . .
C202 N200 C201 123.2(8) . .
C200 N200 C201 113.9(9) . .
C20 C19 C18 118.3(8) . .
C17 C18 C19 120.9(8) . .
O200 C202 N200 107.4(11) . .
O200 C202 C205 134.5(14) . .
N200 C202 C205 117.9(13) . .
C18 C17 C16 120.7(10) . .
O300 C302 N300 112.0(12) . .
O300 C302 C207 132.5(16) . .
N300 C302 C207 115.3(13) . .
C302 N300 C301 125.8(13) . .
C302 N300 C300 121.6(12) . .
C301 N300 C300 112.5(12) . .

loop_
_geom_bond_atom_site_label_1
_geom_bond_atom_site_label_2
_geom_bond_distance
_geom_bond_site_symmetry_2
Zn1 O20 1.926(3) .
Zn1 O12 1.935(3) 3_566
Zn1 O6 1.968(3) 4_565
Zn1 O8 1.981(3) .
Zn1 Zn4 3.1267(8) .
Zn1 Zn3 3.1453(7) .
Zn2 O20 2.021(3) .
Zn2 O2W 2.072(5) .
Zn2 O11 2.088(4) 3_566
Zn2 O3 2.116(3) .
Zn2 O9 2.174(4) .
Zn2 O100 2.193(4) .
Zn3 O10 1.922(3) .
Zn3 O20 1.927(3) .
Zn3 O5 1.958(3) 4_565
Zn3 O1 1.990(3) 4_565
Zn3 Zn4 3.1078(7) .
Zn4 O20 1.925(3) .
Zn4 O4 1.934(3) .
Zn4 O2 1.960(3) 4_565
Zn4 O7 1.994(3) .
O6 C33 1.273(6) .
O6 Zn1 1.968(3) 4_666
O12 C54 1.281(6) .
O12 Zn1 1.935(3) 3_566
O4 C14 1.264(6) .
O11 C54 1.230(6) .
O11 Zn2 2.088(4) 3_566
O8 C34 1.265(6) .
O10 C53 1.272(6) .
O2 C13 1.264(6) .
O2 Zn4 1.960(3) 4_666
O3 C14 1.234(6) .
O9 C53 1.249(6) .
O7 C34 1.257(6) .
O1 C13 1.262(6) .
O1 Zn3 1.990(3) 4_666
C2 C1 1.383(7) .
C2 C3 1.399(7) .
O5 C33 1.251(6) .
O5 Zn3 1.958(3) 4_666
C35 C40 1.377(7) .
C35 C36 1.384(8) .
C35 N2 1.434(6) .
C11 C10 1.386(7) .
C11 C12 1.392(6) .
C13 C3 1.496(7) .
C46 N3 1.396(6) .
C46 C41 1.400(7) .
C46 C45 1.407(7) .
C32 C31 1.378(7) .
C32 C27 1.407(7) .
C32 C21 1.457(7) .
N2 C26 1.392(7) .
N2 C27 1.398(6) .
C30 C29 1.390(7) .
C30 C31 1.396(7) .
C30 C34 1.504(7) .
C51 C50 1.385(7) .
C51 C52 1.389(7) .
C7 C8 1.368(8) .
C7 N1 1.377(7) .
C7 C12 1.415(7) .
C48 C49 1.377(7) .
C48 C47 1.382(7) .
C12 C1 1.445(7) .
C10 C9 1.410(7) .
C10 C14 1.487(7) .
C42 C43 1.390(7) .
C42 C41 1.393(7) .
C21 C22 1.379(7) .
C21 C26 1.423(7) .
C27 C28 1.388(7) .
C26 C25 1.395(7) .
C8 C9 1.378(8) .
C50 C49 1.404(7) .
C50 C54 1.505(7) .
C23 C22 1.394(7) .
C23 C24 1.395(8) .
C23 C33 1.492(7) .
C15 C16 1.332(10) .
C15 C20 1.363(10) .
C15 N1 1.442(7) .
C41 C52 1.445(7) .
N1 C6 1.392(7) .
N3 C47 1.381(7) .
N3 C55 1.436(6) .
C1 C6 1.424(7) .
C6 C5 1.386(7) .
C5 C4 1.368(8) .
C29 C28 1.364(7) .
C52 C47 1.413(7) .
C44 C45 1.373(8) .
C44 C43 1.407(7) .
C25 C24 1.381(8) .
C40 C39 1.377(8) .
C4 C3 1.389(7) .
C55 C60 1.361(9) .
C55 C56 1.362(9) .
C43 C53 1.489(7) .
C60 C59 1.390(8) .
C39 C38 1.385(9) .
C59 C58 1.375(12) .
C36 C37 1.382(9) .
C56 C57 1.416(10) .
C38 C37 1.352(10) .
C16 C17 1.416(12) .
C58 C57 1.360(13) .
O100 C102 1.250(7) .
C206 C102 1.478(11) .
N100 C102 1.362(8) .
N100 C100 1.554(9) .
N100 C101 1.557(9) .
C20 C19 1.358(11) .
N200 C202 1.435(11) .
N200 C200 1.544(11) .
N200 C201 1.569(11) .
C19 C18 1.369(13) .
C18 C17 1.329(14) .
C202 O200 1.236(13) .
C202 C205 1.499(18) .
O300 C302 1.261(14) .
C302 N300 1.414(13) .
C302 C207 1.529(16) .
N300 C301 1.596(15) .
N300 C300 1.610(14) .

loop_
_platon_squeeze_void_nr
_platon_squeeze_void_average_x
_platon_squeeze_void_average_y
_platon_squeeze_void_average_z
_platon_squeeze_void_volume
_platon_squeeze_void_count_electrons
_platon_squeeze_void_content
1 0.000 0.000 0.000 1320 196 ' '
2 0.146 0.216 0.352 20 7 ' '
3 0.500 0.500 0.500 1320 196 ' '
4 0.354 0.716 0.148 20 7 ' '
5 0.646 0.284 0.852 20 7 ' '
6 0.854 0.784 0.648 20 7 ' '
